data_4518155
loop_
_publ_author_name
'Cheng, Shao-Chi'
'Wang, Chi-Hsien'
'Lin, Yi-Chia'
'Tsuchido, Yoshitaka'
'Suzaki, Yuji'
'Sei, Yoshihisa'
'Kuo, Ting-Shen'
'Horie, Masaki'

_publ_section_title
;
 Photoinduced Mechanical Motions of Pseudorotaxane Crystals Composed of
 Azobenzene and Ferrocenyl Groups on an Axle and a Crown Ether Ring
;
_journal_name_full 'ACS Applied Materials &amp; Interfaces'
_journal_paper_doi 10.1021/acsami.0c15171
_journal_year 2020
_chemical_formula_moiety 'C25 H26 Fe N3, C24 H32 O8, 0.5(H2 O), F6 P'
_chemical_formula_sum 'C49 H59 F6 Fe N3 O8.5 P'
_chemical_formula_weight 1026.81
_space_group_crystal_system triclinic
_space_group_IT_number 2
_space_group_name_Hall '-P 1'
_space_group_name_H-M_alt 'P -1'
_atom_sites_solution_hydrogens mixed
_audit_creation_date 2019-12-09
_audit_creation_method
;
Olex2 1.2
(compiled May 18 2018 14:05:52 for OlexSys, GUI svn.r5506)
;
_cell_angle_alpha 78.972(3)
_cell_angle_beta 78.823(3)
_cell_angle_gamma 87.279(3)
_cell_formula_units_Z 2
_cell_length_a 10.1238(10)
_cell_length_b 11.4618(12)
_cell_length_c 21.607(2)
_cell_measurement_reflns_used 7372
_cell_measurement_temperature 200(2)
_cell_measurement_theta_max 24.72
_cell_measurement_theta_min 2.41
_cell_volume 2414.1(4)
_computing_molecular_graphics 'Olex2 (Dolomanov et al., 2009)'
_computing_publication_material 'Olex2 (Dolomanov et al., 2009)'
_computing_structure_refinement 'ShelXL (Sheldrick, 2015)'
_diffrn_ambient_temperature 199.99
_diffrn_measured_fraction_theta_full 0.992
_diffrn_measured_fraction_theta_max 0.992
_diffrn_measurement_device_type 'D8 Venture'
_diffrn_measurement_method multi-scan
_diffrn_radiation_type MoK\a
_diffrn_radiation_wavelength 0.71073
_diffrn_reflns_av_R_equivalents 0.0977
_diffrn_reflns_av_unetI/netI 0.1011
_diffrn_reflns_Laue_measured_fraction_full 0.992
_diffrn_reflns_Laue_measured_fraction_max 0.992
_diffrn_reflns_limit_h_max 11
_diffrn_reflns_limit_h_min -12
_diffrn_reflns_limit_k_max 13
_diffrn_reflns_limit_k_min -13
_diffrn_reflns_limit_l_max 25
_diffrn_reflns_limit_l_min -25
_diffrn_reflns_number 35751
_diffrn_reflns_point_group_measured_fraction_full 0.992
_diffrn_reflns_point_group_measured_fraction_max 0.992
_diffrn_reflns_theta_full 25.020
_diffrn_reflns_theta_max 25.020
_diffrn_reflns_theta_min 2.212
_exptl_absorpt_coefficient_mu 0.426
_exptl_absorpt_correction_T_max 0.7452
_exptl_absorpt_correction_T_min 0.6024
_exptl_absorpt_correction_type multi-scan
_exptl_absorpt_process_details 'SADABS 2014/5'
_exptl_crystal_colour yellow
_exptl_crystal_density_diffrn 1.413
_exptl_crystal_description prism
_exptl_crystal_F_000 1074
_exptl_crystal_size_max 0.72
_exptl_crystal_size_mid 0.05
_exptl_crystal_size_min 0.01
_refine_diff_density_max 0.416
_refine_diff_density_min -0.373
_refine_diff_density_rms 0.065
_refine_ls_extinction_method none
_refine_ls_goodness_of_fit_ref 1.059
_refine_ls_hydrogen_treatment constr
_refine_ls_matrix_type full
_refine_ls_number_parameters 641
_refine_ls_number_reflns 8460
_refine_ls_number_restraints 468
_refine_ls_restrained_S_all 1.051
_refine_ls_R_factor_all 0.1437
_refine_ls_R_factor_gt 0.0733
_refine_ls_shift/su_max 0.000
_refine_ls_shift/su_mean 0.000
_refine_ls_structure_factor_coef Fsqd
_refine_ls_weighting_details 'w=1/[\s^2^(Fo^2^)+(0.0159P)^2^+4.6823P] where P=(Fo^2^+2Fc^2^)/3'
_refine_ls_weighting_scheme calc
_refine_ls_wR_factor_gt 0.1094
_refine_ls_wR_factor_ref 0.1305
_reflns_Friedel_coverage 0.000
_reflns_number_gt 5025
_reflns_number_total 8460
_reflns_threshold_expression 'I > 2\s(I)'
_cod_data_source_file am0c15171_si_004.cif
_cod_data_source_block d18553
_cod_original_formula_sum 'C49 H59 F6 Fe N3 O8.50 P'
_cod_database_code 4518155
_shelx_shelxl_version_number 2018/3
_shelx_space_group_comment
;
The symmetry employed for this shelxl refinement is uniquely defined
by the following loop, which should always be used as a source of
symmetry information in preference to the above space-group names.
They are only intended as comments.
;
_shelx_estimated_absorpt_t_max 0.996
_shelx_estimated_absorpt_t_min 0.749
_olex2_refinement_description
;
1. Fixed Uiso
 At 1.2 times of:
  All C(H) groups, All C(H,H) groups, All N(H,H) groups, All Fe(H,H) groups
 At 1.5 times of:
  All C(H,H,H) groups
2. Uiso/Uaniso restraints and constraints
All non-hydrogen atoms have similar U: within 2A with sigma of 0.01 and sigma
for terminal atoms of 0.02
3. Rigid body (RIGU) restrains
 C16, N2
 with sigma for 1-2 distances of 0.005 and sigma for 1-3 distances of 0.005
 N3, C19
 with sigma for 1-2 distances of 0.005 and sigma for 1-3 distances of 0.005
4. Others
 Sof(N2A)=Sof(N3A)=1-FVAR(1)
 Sof(N2)=Sof(N3)=FVAR(1)
 Fixed Sof: O9(0.5) H9A(0.5) H9B(0.5)
5.a Riding coordinates:
 Fe1(H9A,H9B)
5.b Ternary CH refined with riding coordinates:
 C1(H1), C2(H2), C3(H3), C4(H4), C5(H5), C6(H6), C7(H7), C8(H8), C9(H9)
5.c Secondary CH2 refined with riding coordinates:
 C11(H11A,H11B), C12(H12A,H12B), C26(H26A,H26B), C27(H27A,H27B), C28(H28A,
 H28B), C29(H29A,H29B), C30(H30A,H30B), C31(H31A,H31B), C38(H38A,H38B),
 C39(H39A,H39B), C40(H40A,H40B), C41(H41A,H41B), C42(H42A,H42B), C43(H43A,H43B),
  N1(H1A,H1B)
5.d Me refined with riding coordinates:
 C25(H25A,H25B,H25C)
5.e Aromatic/amide H refined with riding coordinates:
 C14(H14), C15(H15), C17(H17), C18(H18), C20(H20), C21(H21), C23(H23),
 C24(H24), C33(H33), C34(H34), C35(H35), C36(H36), C45(H45), C46(H46), C47(H47),
  C48(H48)
;
_olex2_submission_special_instructions 'No special instructions were received'

loop_
_space_group_symop_operation_xyz
'x, y, z'
'-x, -y, -z'

loop_
_atom_site_label
_atom_site_type_symbol
_atom_site_fract_x
_atom_site_fract_y
_atom_site_fract_z
_atom_site_U_iso_or_equiv
_atom_site_adp_type
_atom_site_occupancy
_atom_site_site_symmetry_order
_atom_site_calc_flag
_atom_site_refinement_flags_posn
_atom_site_refinement_flags_adp
_atom_site_refinement_flags_occupancy
_atom_site_disorder_assembly
_atom_site_disorder_group
C1 C 0.2463(5) 0.2858(5) 0.9844(2) 0.0491(13) Uani 1 1 d . U . . .
H1 H 0.325260 0.340220 0.972725 0.059 Uiso 1 1 calc R . . . .
C2 C 0.1188(5) 0.3115(5) 0.9676(2) 0.0516(14) Uani 1 1 d . U . . .
H2 H 0.091320 0.387680 0.941926 0.062 Uiso 1 1 calc R . . . .
C3 C 0.0364(5) 0.2110(5) 0.9934(2) 0.0507(14) Uani 1 1 d . U . . .
H3 H -0.059432 0.203568 0.989292 0.061 Uiso 1 1 calc R . . . .
C4 C 0.1137(5) 0.1232(5) 1.0263(2) 0.0480(13) Uani 1 1 d . U . . .
H4 H 0.082497 0.042032 1.049134 0.058 Uiso 1 1 calc R . . . .
C5 C 0.2413(5) 0.1697(5) 1.0214(2) 0.0454(13) Uani 1 1 d . U . . .
H5 H 0.317531 0.126723 1.039652 0.054 Uiso 1 1 calc R . . . .
C6 C 0.1306(5) 0.1159(4) 0.8607(2) 0.0382(12) Uani 1 1 d . U . . .
H6 H 0.033756 0.114868 0.856955 0.046 Uiso 1 1 calc R . . . .
C7 C 0.2019(5) 0.0210(4) 0.8921(2) 0.0441(12) Uani 1 1 d . U . . .
H7 H 0.164748 -0.058441 0.914603 0.053 Uiso 1 1 calc R . . . .
C8 C 0.3361(5) 0.0597(4) 0.8862(2) 0.0420(12) Uani 1 1 d . U . . .
H8 H 0.409641 0.012082 0.904497 0.050 Uiso 1 1 calc R . . . .
C9 C 0.3474(4) 0.1775(4) 0.8509(2) 0.0345(11) Uani 1 1 d . U . . .
H9 H 0.429949 0.227494 0.839794 0.041 Uiso 1 1 calc R . . . .
C10 C 0.2194(4) 0.2134(4) 0.8356(2) 0.0309(10) Uani 1 1 d . U . . .
C11 C 0.1839(5) 0.3307(4) 0.7990(2) 0.0344(11) Uani 1 1 d . U . . .
H11A H 0.234116 0.394252 0.809340 0.041 Uiso 1 1 calc R . . . .
H11B H 0.086457 0.346858 0.811714 0.041 Uiso 1 1 calc R . . . .
C12 C 0.1663(5) 0.4377(4) 0.6862(2) 0.0441(12) Uani 1 1 d . U . . .
H12A H 0.128190 0.409919 0.652722 0.053 Uiso 1 1 calc R . . . .
H12B H 0.092719 0.476711 0.712546 0.053 Uiso 1 1 calc R . . . .
C13 C 0.2727(5) 0.5266(4) 0.6545(2) 0.0402(12) Uani 1 1 d . U . . .
C14 C 0.3399(5) 0.5254(5) 0.5929(2) 0.0489(13) Uani 1 1 d . U . . .
H14 H 0.319985 0.465664 0.571115 0.059 Uiso 1 1 calc R . . . .
C15 C 0.4363(5) 0.6097(5) 0.5619(3) 0.0543(14) Uani 1 1 d . U . . .
H15 H 0.481132 0.608033 0.519197 0.065 Uiso 1 1 calc R . . . .
C16 C 0.4664(6) 0.6948(5) 0.5928(3) 0.0558(14) Uani 1 1 d . U . . .
C17 C 0.4035(6) 0.6960(5) 0.6551(3) 0.0554(14) Uani 1 1 d . U . . .
H17 H 0.427579 0.753477 0.677158 0.066 Uiso 1 1 calc R . . . .
C18 C 0.3050(6) 0.6134(5) 0.6857(3) 0.0520(14) Uani 1 1 d . U . . .
H18 H 0.259420 0.616354 0.728181 0.062 Uiso 1 1 calc R . . . .
C19 C 0.6888(5) 0.9377(5) 0.5403(3) 0.0551(14) Uani 1 1 d . U . . .
C20 C 0.6887(6) 0.9835(5) 0.4767(3) 0.0604(15) Uani 1 1 d . U . . .
H20 H 0.631667 0.951073 0.454353 0.073 Uiso 1 1 calc R . . . .
C21 C 0.7728(6) 1.0778(5) 0.4453(3) 0.0549(14) Uani 1 1 d . U . . .
H21 H 0.772448 1.109945 0.401406 0.066 Uiso 1 1 calc R . . . .
C22 C 0.8569(5) 1.1254(5) 0.4772(3) 0.0522(14) Uani 1 1 d . U . . .
C23 C 0.8557(6) 1.0747(5) 0.5397(3) 0.0592(15) Uani 1 1 d . U . . .
H23 H 0.915495 1.104303 0.561796 0.071 Uiso 1 1 calc R . . . .
C24 C 0.7735(6) 0.9842(5) 0.5720(3) 0.0597(15) Uani 1 1 d . U . . .
H24 H 0.774276 0.953123 0.616000 0.072 Uiso 1 1 calc R . . . .
C25 C 0.9472(6) 1.2274(5) 0.4431(3) 0.090(2) Uani 1 1 d . U . . .
H25A H 0.933096 1.250849 0.398821 0.134 Uiso 1 1 calc R . . . .
H25B H 0.926137 1.294796 0.465375 0.134 Uiso 1 1 calc R . . . .
H25C H 1.041387 1.203032 0.442980 0.134 Uiso 1 1 calc R . . . .
C26 C 0.5721(5) 0.5089(4) 0.7873(2) 0.0403(12) Uani 1 1 d . U . . .
H26A H 0.553121 0.591622 0.767400 0.048 Uiso 1 1 calc R . . . .
H26B H 0.668814 0.502352 0.789910 0.048 Uiso 1 1 calc R . . . .
C27 C 0.4888(4) 0.4797(4) 0.8530(2) 0.0418(12) Uani 1 1 d . U . . .
H27A H 0.497484 0.393481 0.869291 0.050 Uiso 1 1 calc R . . . .
H27B H 0.525461 0.522345 0.881588 0.050 Uiso 1 1 calc R . . . .
C28 C 0.3194(5) 0.6303(4) 0.8554(3) 0.0465(13) Uani 1 1 d . U . . .
H28A H 0.351311 0.675632 0.811537 0.056 Uiso 1 1 calc R . . . .
H28B H 0.366803 0.660240 0.885119 0.056 Uiso 1 1 calc R . . . .
C29 C 0.1719(5) 0.6487(5) 0.8744(3) 0.0530(14) Uani 1 1 d . U . . .
H29A H 0.140890 0.605380 0.918810 0.064 Uiso 1 1 calc R . . . .
H29B H 0.152431 0.734304 0.873775 0.064 Uiso 1 1 calc R . . . .
C30 C -0.0384(5) 0.6386(4) 0.8441(3) 0.0519(14) Uani 1 1 d . U . . .
H30A H -0.069894 0.648341 0.802791 0.062 Uiso 1 1 calc R . . . .
H30B H -0.050175 0.716267 0.858325 0.062 Uiso 1 1 calc R . . . .
C31 C -0.1254(5) 0.5501(4) 0.8923(3) 0.0473(13) Uani 1 1 d . U . . .
H31A H -0.087979 0.530058 0.932204 0.057 Uiso 1 1 calc R . . . .
H31B H -0.217236 0.583288 0.903023 0.057 Uiso 1 1 calc R . . . .
C32 C -0.2162(4) 0.3572(4) 0.9000(2) 0.0359(11) Uani 1 1 d . U . . .
C33 C -0.2855(5) 0.3554(5) 0.9611(2) 0.0441(12) Uani 1 1 d . U . . .
H33 H -0.275354 0.418526 0.982575 0.053 Uiso 1 1 calc R . . . .
C34 C -0.3706(5) 0.2617(5) 0.9921(3) 0.0517(14) Uani 1 1 d . U . . .
H34 H -0.419304 0.261045 1.034454 0.062 Uiso 1 1 calc R . . . .
C35 C -0.3839(5) 0.1703(5) 0.9612(3) 0.0504(13) Uani 1 1 d . U . . .
H35 H -0.440859 0.105583 0.982546 0.060 Uiso 1 1 calc R . . . .
C36 C -0.3150(5) 0.1715(4) 0.8993(2) 0.0404(12) Uani 1 1 d . U . . .
H36 H -0.325751 0.108348 0.878003 0.049 Uiso 1 1 calc R . . . .
C37 C -0.2311(4) 0.2639(4) 0.8686(2) 0.0355(11) Uani 1 1 d . U . . .
C38 C -0.1948(4) 0.1921(4) 0.7704(2) 0.0353(11) Uani 1 1 d . U . . .
H38A H -0.290566 0.202913 0.766316 0.042 Uiso 1 1 calc R . . . .
H38B H -0.181338 0.109349 0.792109 0.042 Uiso 1 1 calc R . . . .
C39 C -0.1063(4) 0.2159(4) 0.7056(2) 0.0400(12) Uani 1 1 d . U . . .
H39A H -0.141992 0.174271 0.676303 0.048 Uiso 1 1 calc R . . . .
H39B H -0.106898 0.302195 0.688010 0.048 Uiso 1 1 calc R . . . .
C40 C 0.0582(5) 0.0587(4) 0.6964(3) 0.0467(13) Uani 1 1 d . U . . .
H40A H 0.061587 0.057919 0.650344 0.056 Uiso 1 1 calc R . . . .
H40B H -0.013263 0.003826 0.722029 0.056 Uiso 1 1 calc R . . . .
C41 C 0.1916(5) 0.0200(4) 0.7143(2) 0.0418(12) Uani 1 1 d . U . . .
H41A H 0.186361 0.014985 0.761011 0.050 Uiso 1 1 calc R . . . .
H41B H 0.217335 -0.059246 0.703719 0.050 Uiso 1 1 calc R . . . .
C42 C 0.4216(4) 0.0739(4) 0.6910(2) 0.0404(12) Uani 1 1 d . U . . .
H42A H 0.447617 -0.005016 0.680053 0.048 Uiso 1 1 calc R . . . .
H42B H 0.423324 0.069695 0.737067 0.048 Uiso 1 1 calc R . . . .
C43 C 0.5178(5) 0.1657(4) 0.6509(2) 0.0395(12) Uani 1 1 d . U . . .
H43A H 0.610861 0.133408 0.647136 0.047 Uiso 1 1 calc R . . . .
H43B H 0.496813 0.187377 0.607229 0.047 Uiso 1 1 calc R . . . .
C44 C 0.6044(5) 0.3548(4) 0.6517(2) 0.0383(11) Uani 1 1 d . U . . .
C45 C 0.6834(5) 0.3579(5) 0.5920(2) 0.0482(13) Uani 1 1 d . U . . .
H45 H 0.673502 0.298964 0.567753 0.058 Uiso 1 1 calc R . . . .
C46 C 0.7781(6) 0.4475(5) 0.5668(3) 0.0610(15) Uani 1 1 d . U . . .
H46 H 0.832301 0.450255 0.525444 0.073 Uiso 1 1 calc R . . . .
C47 C 0.7922(6) 0.5308(5) 0.6022(3) 0.0627(15) Uani 1 1 d . U . . .
H47 H 0.856095 0.592246 0.585059 0.075 Uiso 1 1 calc R . . . .
C48 C 0.7150(5) 0.5273(5) 0.6625(3) 0.0519(14) Uani 1 1 d . U . . .
H48 H 0.726538 0.585922 0.686684 0.062 Uiso 1 1 calc R . . . .
C49 C 0.6207(5) 0.4389(4) 0.6882(2) 0.0374(11) Uani 1 1 d . U . . .
N1 N 0.2176(4) 0.3318(3) 0.72830(17) 0.0385(10) Uani 1 1 d . U . . .
H1A H 0.183837 0.264856 0.720646 0.046 Uiso 1 1 calc R . . . .
H1B H 0.308791 0.328161 0.716409 0.046 Uiso 1 1 calc R . . . .
N2 N 0.5665(8) 0.7776(9) 0.5515(4) 0.0506(18) Uani 0.783(18) 1 d . U P A 1
N3 N 0.6024(9) 0.8486(8) 0.5820(4) 0.0501(19) Uani 0.783(18) 1 d . U P A 1
O1 O 0.5419(3) 0.4283(3) 0.74838(15) 0.0382(8) Uani 1 1 d . U . . .
O2 O 0.3493(3) 0.5093(3) 0.85682(16) 0.0461(9) Uani 1 1 d . U . . .
O3 O 0.1025(3) 0.6088(3) 0.83342(18) 0.0559(10) Uani 1 1 d . U . . .
O4 O -0.1300(3) 0.4454(3) 0.86537(15) 0.0420(8) Uani 1 1 d . U . . .
O5 O -0.1597(3) 0.2740(3) 0.80672(15) 0.0358(8) Uani 1 1 d . U . . .
O6 O 0.0297(3) 0.1763(3) 0.70880(15) 0.0411(8) Uani 1 1 d . U . . .
O7 O 0.2887(3) 0.1061(3) 0.67892(15) 0.0393(8) Uani 1 1 d . U . . .
O8 O 0.5075(3) 0.2689(3) 0.67989(14) 0.0378(8) Uani 1 1 d . U . . .
O9 O 0.7756(8) 0.7208(6) 0.4363(3) 0.061(2) Uani 0.5 1 d . U P . .
F1 F 0.5952(3) -0.0675(3) 0.83186(18) 0.0914(12) Uani 1 1 d . U . . .
F2 F 0.6554(3) -0.2611(3) 0.83840(15) 0.0732(10) Uani 1 1 d . U . . .
F3 F 0.7630(4) -0.2196(3) 0.73756(18) 0.0988(13) Uani 1 1 d . U . . .
F4 F 0.6994(3) -0.0278(3) 0.73084(15) 0.0683(9) Uani 1 1 d . U . . .
F5 F 0.5458(3) -0.1709(3) 0.76102(18) 0.0851(12) Uani 1 1 d . U . . .
F6 F 0.8092(3) -0.1164(2) 0.80846(15) 0.0636(9) Uani 1 1 d . U . . .
P1 P 0.67662(13) -0.14432(11) 0.78487(7) 0.0392(3) Uani 1 1 d . U . . .
Fe1 Fe 0.20143(7) 0.16868(6) 0.93203(3) 0.0345(2) Uani 1 1 d . U . . .
H9A H 0.787480 0.785113 0.402597 0.041 Uiso 0.5 1 d R . P . .
H9B H 0.750880 0.750713 0.471907 0.041 Uiso 0.5 1 d R . P . .
N2A N 0.545(3) 0.808(3) 0.5941(15) 0.051(3) Uani 0.217(18) 1 d . U P A 2
N3A N 0.590(3) 0.826(3) 0.5366(16) 0.052(3) Uani 0.217(18) 1 d . U P A 2

loop_
_atom_site_aniso_label
_atom_site_aniso_U_11
_atom_site_aniso_U_22
_atom_site_aniso_U_33
_atom_site_aniso_U_23
_atom_site_aniso_U_13
_atom_site_aniso_U_12
C1 0.053(3) 0.054(3) 0.042(3) -0.018(3) -0.007(2) 0.003(3)
C2 0.059(3) 0.050(3) 0.044(3) -0.015(3) -0.006(3) 0.020(3)
C3 0.041(3) 0.067(4) 0.043(3) -0.014(3) -0.006(2) 0.015(3)
C4 0.037(3) 0.058(3) 0.046(3) -0.006(3) -0.005(2) 0.009(3)
C5 0.041(3) 0.058(3) 0.037(3) -0.008(3) -0.012(2) 0.009(3)
C6 0.030(3) 0.041(3) 0.047(3) -0.013(2) -0.008(2) 0.000(2)
C7 0.039(3) 0.040(3) 0.051(3) -0.007(2) -0.003(2) 0.001(2)
C8 0.041(3) 0.044(3) 0.040(3) -0.007(2) -0.007(2) 0.006(2)
C9 0.027(2) 0.039(3) 0.040(3) -0.011(2) -0.007(2) 0.002(2)
C10 0.028(2) 0.029(2) 0.039(3) -0.012(2) -0.009(2) 0.003(2)
C11 0.034(3) 0.035(3) 0.039(3) -0.016(2) -0.009(2) 0.005(2)
C12 0.044(3) 0.036(3) 0.050(3) 0.000(2) -0.012(2) 0.002(2)
C13 0.046(3) 0.035(3) 0.040(3) 0.000(2) -0.015(2) 0.000(2)
C14 0.054(3) 0.045(3) 0.048(3) -0.004(3) -0.013(3) -0.002(3)
C15 0.056(3) 0.049(3) 0.053(3) 0.001(3) -0.006(3) 0.000(3)
C16 0.058(3) 0.040(3) 0.065(3) 0.010(3) -0.018(3) -0.003(2)
C17 0.067(4) 0.039(3) 0.069(4) -0.007(3) -0.034(3) -0.010(3)
C18 0.066(4) 0.043(3) 0.048(3) -0.004(3) -0.020(3) -0.003(3)
C19 0.046(3) 0.042(3) 0.067(3) 0.002(3) 0.002(3) 0.002(2)
C20 0.061(4) 0.050(3) 0.077(4) -0.015(3) -0.023(3) -0.005(3)
C21 0.061(4) 0.048(3) 0.053(3) -0.006(3) -0.010(3) 0.007(3)
C22 0.045(3) 0.039(3) 0.069(4) -0.010(3) -0.002(3) 0.004(3)
C23 0.055(3) 0.059(4) 0.068(4) -0.019(3) -0.017(3) 0.008(3)
C24 0.061(4) 0.064(4) 0.050(3) -0.013(3) -0.003(3) 0.015(3)
C25 0.060(4) 0.054(4) 0.140(6) 0.000(4) -0.001(4) -0.009(3)
C26 0.033(3) 0.038(3) 0.058(3) -0.021(2) -0.019(2) -0.001(2)
C27 0.029(3) 0.044(3) 0.059(3) -0.020(2) -0.015(2) 0.006(2)
C28 0.039(3) 0.039(3) 0.069(3) -0.022(3) -0.016(2) -0.001(2)
C29 0.043(3) 0.052(3) 0.079(4) -0.039(3) -0.024(3) 0.011(2)
C30 0.036(3) 0.038(3) 0.092(4) -0.026(3) -0.027(3) 0.018(2)
C31 0.035(3) 0.044(3) 0.076(4) -0.031(3) -0.025(3) 0.014(2)
C32 0.022(2) 0.041(3) 0.050(3) -0.015(2) -0.016(2) 0.005(2)
C33 0.036(3) 0.055(3) 0.052(3) -0.024(3) -0.022(2) 0.007(2)
C34 0.042(3) 0.072(4) 0.046(3) -0.017(3) -0.012(2) 0.000(3)
C35 0.042(3) 0.060(3) 0.050(3) -0.011(3) -0.010(3) -0.007(3)
C36 0.036(3) 0.042(3) 0.048(3) -0.016(2) -0.011(2) -0.002(2)
C37 0.026(2) 0.039(3) 0.047(3) -0.013(2) -0.016(2) 0.006(2)
C38 0.023(2) 0.036(3) 0.053(3) -0.018(2) -0.011(2) 0.000(2)
C39 0.027(3) 0.048(3) 0.052(3) -0.020(2) -0.012(2) 0.004(2)
C40 0.032(3) 0.041(3) 0.071(3) -0.024(3) -0.006(2) -0.003(2)
C41 0.037(3) 0.034(3) 0.054(3) -0.010(2) -0.005(2) 0.000(2)
C42 0.031(3) 0.038(3) 0.058(3) -0.015(2) -0.018(2) 0.008(2)
C43 0.032(3) 0.038(3) 0.054(3) -0.019(2) -0.011(2) 0.005(2)
C44 0.032(3) 0.035(3) 0.046(3) -0.003(2) -0.007(2) -0.002(2)
C45 0.048(3) 0.049(3) 0.047(3) -0.011(3) -0.005(2) -0.003(3)
C46 0.051(3) 0.067(4) 0.056(3) -0.004(3) 0.007(3) -0.010(3)
C47 0.054(3) 0.060(4) 0.070(4) -0.008(3) -0.002(3) -0.016(3)
C48 0.047(3) 0.045(3) 0.062(3) -0.011(3) -0.003(3) -0.008(3)
C49 0.033(3) 0.033(3) 0.046(3) -0.007(2) -0.008(2) 0.002(2)
N1 0.040(2) 0.029(2) 0.045(2) -0.0067(19) -0.0041(18) -0.0011(18)
N2 0.056(4) 0.038(4) 0.053(4) -0.002(3) -0.005(3) -0.002(3)
N3 0.050(4) 0.042(4) 0.054(4) -0.002(3) -0.006(3) 0.000(3)
O1 0.0348(19) 0.0329(18) 0.051(2) -0.0136(16) -0.0119(16) -0.0020(15)
O2 0.0298(19) 0.042(2) 0.074(2) -0.0260(18) -0.0138(16) 0.0018(16)
O3 0.037(2) 0.050(2) 0.094(3) -0.036(2) -0.0239(19) 0.0093(17)
O4 0.0369(19) 0.0383(19) 0.061(2) -0.0286(17) -0.0159(16) 0.0057(16)
O5 0.0296(18) 0.0351(18) 0.048(2) -0.0190(16) -0.0095(15) -0.0009(14)
O6 0.0248(18) 0.042(2) 0.060(2) -0.0213(17) -0.0074(15) 0.0011(15)
O7 0.0269(18) 0.0390(19) 0.052(2) -0.0046(16) -0.0106(15) 0.0013(15)
O8 0.0322(18) 0.0341(18) 0.050(2) -0.0143(16) -0.0069(15) -0.0014(15)
O9 0.101(6) 0.038(4) 0.038(4) -0.008(3) 0.000(4) -0.001(4)
F1 0.069(2) 0.101(3) 0.108(3) -0.051(2) 0.000(2) 0.030(2)
F2 0.075(2) 0.049(2) 0.094(3) 0.0231(18) -0.0430(19) -0.0229(17)
F3 0.119(3) 0.086(3) 0.103(3) -0.057(2) -0.017(2) 0.028(2)
F4 0.085(2) 0.0481(19) 0.075(2) 0.0147(17) -0.0444(18) -0.0218(17)
F5 0.082(3) 0.056(2) 0.130(3) 0.013(2) -0.075(2) -0.0237(18)
F6 0.052(2) 0.0462(19) 0.100(3) -0.0011(17) -0.0430(18) -0.0061(15)
P1 0.0398(8) 0.0285(7) 0.0540(9) -0.0095(7) -0.0186(7) 0.0009(6)
Fe1 0.0277(4) 0.0379(4) 0.0374(4) -0.0077(3) -0.0057(3) 0.0064(3)
N2A 0.053(6) 0.039(6) 0.056(5) 0.000(5) -0.010(5) -0.004(5)
N3A 0.052(5) 0.041(6) 0.057(6) 0.000(5) -0.008(5) 0.001(5)

loop_
_atom_type_symbol
_atom_type_description
_atom_type_scat_dispersion_real
_atom_type_scat_dispersion_imag
_atom_type_scat_source
C C 0.0033 0.0016 'International Tables Vol C Tables 4.2.6.8 and 6.1.1.4'
H H 0.0000 0.0000 'International Tables Vol C Tables 4.2.6.8 and 6.1.1.4'
F F 0.0171 0.0103 'International Tables Vol C Tables 4.2.6.8 and 6.1.1.4'
Fe Fe 0.3463 0.8444 'International Tables Vol C Tables 4.2.6.8 and 6.1.1.4'
N N 0.0061 0.0033 'International Tables Vol C Tables 4.2.6.8 and 6.1.1.4'
O O 0.0106 0.0060 'International Tables Vol C Tables 4.2.6.8 and 6.1.1.4'
P P 0.1023 0.0942 'International Tables Vol C Tables 4.2.6.8 and 6.1.1.4'

loop_
_geom_angle_atom_site_label_1
_geom_angle_atom_site_label_2
_geom_angle_atom_site_label_3
_geom_angle
_geom_angle_site_symmetry_1
_geom_angle_site_symmetry_3
_geom_angle_publ_flag
C2 C1 H1 126.3 . . ?
C2 C1 C5 107.3(5) . . ?
C2 C1 Fe1 69.1(3) . . ?
C5 C1 H1 126.3 . . ?
C5 C1 Fe1 70.5(3) . . ?
Fe1 C1 H1 126.3 . . ?
C1 C2 H2 125.8 . . ?
C1 C2 C3 108.3(5) . . ?
C1 C2 Fe1 70.1(3) . . ?
C3 C2 H2 125.8 . . ?
C3 C2 Fe1 69.8(3) . . ?
Fe1 C2 H2 125.8 . . ?
C2 C3 H3 126.2 . . ?
C2 C3 C4 107.6(5) . . ?
C2 C3 Fe1 69.3(3) . . ?
C4 C3 H3 126.2 . . ?
C4 C3 Fe1 70.1(3) . . ?
Fe1 C3 H3 126.2 . . ?
C3 C4 H4 126.0 . . ?
C3 C4 Fe1 69.2(3) . . ?
C5 C4 C3 108.1(5) . . ?
C5 C4 H4 126.0 . . ?
C5 C4 Fe1 70.6(3) . . ?
Fe1 C4 H4 126.0 . . ?
C1 C5 H5 125.7 . . ?
C1 C5 Fe1 69.0(3) . . ?
C4 C5 C1 108.6(5) . . ?
C4 C5 H5 125.7 . . ?
C4 C5 Fe1 69.4(3) . . ?
Fe1 C5 H5 125.7 . . ?
C7 C6 H6 125.7 . . ?
C7 C6 C10 108.6(4) . . ?
C7 C6 Fe1 70.4(3) . . ?
C10 C6 H6 125.7 . . ?
C10 C6 Fe1 69.5(3) . . ?
Fe1 C6 H6 125.7 . . ?
C6 C7 H7 126.3 . . ?
C6 C7 C8 107.5(4) . . ?
C6 C7 Fe1 68.9(3) . . ?
C8 C7 H7 126.3 . . ?
C8 C7 Fe1 69.8(3) . . ?
Fe1 C7 H7 126.3 . . ?
C7 C8 H8 125.8 . . ?
C7 C8 Fe1 69.4(3) . . ?
C9 C8 C7 108.4(4) . . ?
C9 C8 H8 125.8 . . ?
C9 C8 Fe1 70.0(3) . . ?
Fe1 C8 H8 125.8 . . ?
C8 C9 H9 126.0 . . ?
C8 C9 C10 107.9(4) . . ?
C8 C9 Fe1 69.6(3) . . ?
C10 C9 H9 126.0 . . ?
C10 C9 Fe1 68.5(3) . . ?
Fe1 C9 H9 126.0 . . ?
C6 C10 C11 125.8(4) . . ?
C6 C10 Fe1 69.3(3) . . ?
C9 C10 C6 107.6(4) . . ?
C9 C10 C11 126.6(4) . . ?
C9 C10 Fe1 70.7(3) . . ?
C11 C10 Fe1 126.2(3) . . ?
C10 C11 H11A 109.5 . . ?
C10 C11 H11B 109.5 . . ?
C10 C11 N1 110.5(3) . . ?
H11A C11 H11B 108.1 . . ?
N1 C11 H11A 109.5 . . ?
N1 C11 H11B 109.5 . . ?
H12A C12 H12B 107.8 . . ?
C13 C12 H12A 109.0 . . ?
C13 C12 H12B 109.0 . . ?
C13 C12 N1 113.0(4) . . ?
N1 C12 H12A 109.0 . . ?
N1 C12 H12B 109.0 . . ?
C14 C13 C12 120.4(5) . . ?
C14 C13 C18 118.4(5) . . ?
C18 C13 C12 121.2(5) . . ?
C13 C14 H14 119.4 . . ?
C13 C14 C15 121.1(5) . . ?
C15 C14 H14 119.4 . . ?
C14 C15 H15 120.1 . . ?
C16 C15 C14 119.9(5) . . ?
C16 C15 H15 120.1 . . ?
C15 C16 C17 120.1(5) . . ?
C15 C16 N2 111.6(6) . . ?
C15 C16 N2A 151.1(13) . . ?
C17 C16 N2 128.2(6) . . ?
C17 C16 N2A 88.8(13) . . ?
C16 C17 H17 119.9 . . ?
C16 C17 C18 120.2(5) . . ?
C18 C17 H17 119.9 . . ?
C13 C18 C17 120.2(5) . . ?
C13 C18 H18 119.9 . . ?
C17 C18 H18 119.9 . . ?
C20 C19 N3 127.8(6) . . ?
C20 C19 N3A 89.8(13) . . ?
C24 C19 C20 119.8(5) . . ?
C24 C19 N3 112.3(6) . . ?
C24 C19 N3A 149.2(13) . . ?
C19 C20 H20 120.2 . . ?
C19 C20 C21 119.5(5) . . ?
C21 C20 H20 120.2 . . ?
C20 C21 H21 119.6 . . ?
C22 C21 C20 120.8(5) . . ?
C22 C21 H21 119.6 . . ?
C21 C22 C25 120.6(6) . . ?
C23 C22 C21 117.3(5) . . ?
C23 C22 C25 122.0(6) . . ?
C22 C23 H23 118.3 . . ?
C24 C23 C22 123.3(6) . . ?
C24 C23 H23 118.3 . . ?
C19 C24 H24 120.4 . . ?
C23 C24 C19 119.2(6) . . ?
C23 C24 H24 120.4 . . ?
C22 C25 H25A 109.5 . . ?
C22 C25 H25B 109.5 . . ?
C22 C25 H25C 109.5 . . ?
H25A C25 H25B 109.5 . . ?
H25A C25 H25C 109.5 . . ?
H25B C25 H25C 109.5 . . ?
H26A C26 H26B 108.2 . . ?
C27 C26 H26A 109.7 . . ?
C27 C26 H26B 109.7 . . ?
O1 C26 H26A 109.7 . . ?
O1 C26 H26B 109.7 . . ?
O1 C26 C27 109.8(4) . . ?
C26 C27 H27A 108.6 . . ?
C26 C27 H27B 108.6 . . ?
H27A C27 H27B 107.6 . . ?
O2 C27 C26 114.7(4) . . ?
O2 C27 H27A 108.6 . . ?
O2 C27 H27B 108.6 . . ?
H28A C28 H28B 108.1 . . ?
C29 C28 H28A 109.6 . . ?
C29 C28 H28B 109.6 . . ?
O2 C28 H28A 109.6 . . ?
O2 C28 H28B 109.6 . . ?
O2 C28 C29 110.3(4) . . ?
C28 C29 H29A 109.4 . . ?
C28 C29 H29B 109.4 . . ?
H29A C29 H29B 108.0 . . ?
O3 C29 C28 111.2(4) . . ?
O3 C29 H29A 109.4 . . ?
O3 C29 H29B 109.4 . . ?
H30A C30 H30B 107.5 . . ?
C31 C30 H30A 108.6 . . ?
C31 C30 H30B 108.6 . . ?
O3 C30 H30A 108.5 . . ?
O3 C30 H30B 108.5 . . ?
O3 C30 C31 114.9(4) . . ?
C30 C31 H31A 110.1 . . ?
C30 C31 H31B 110.1 . . ?
H31A C31 H31B 108.4 . . ?
O4 C31 C30 108.2(4) . . ?
O4 C31 H31A 110.1 . . ?
O4 C31 H31B 110.1 . . ?
C33 C32 C37 119.6(5) . . ?
C33 C32 O4 124.8(4) . . ?
O4 C32 C37 115.5(4) . . ?
C32 C33 H33 119.8 . . ?
C32 C33 C34 120.4(5) . . ?
C34 C33 H33 119.8 . . ?
C33 C34 H34 120.2 . . ?
C35 C34 C33 119.6(5) . . ?
C35 C34 H34 120.2 . . ?
C34 C35 H35 119.7 . . ?
C34 C35 C36 120.5(5) . . ?
C36 C35 H35 119.7 . . ?
C35 C36 H36 120.0 . . ?
C37 C36 C35 120.0(5) . . ?
C37 C36 H36 120.0 . . ?
C36 C37 C32 119.8(5) . . ?
C36 C37 O5 124.4(4) . . ?
O5 C37 C32 115.8(4) . . ?
H38A C38 H38B 108.5 . . ?
C39 C38 H38A 110.2 . . ?
C39 C38 H38B 110.2 . . ?
O5 C38 H38A 110.2 . . ?
O5 C38 H38B 110.2 . . ?
O5 C38 C39 107.7(4) . . ?
C38 C39 H39A 109.4 . . ?
C38 C39 H39B 109.4 . . ?
H39A C39 H39B 108.0 . . ?
O6 C39 C38 111.2(4) . . ?
O6 C39 H39A 109.4 . . ?
O6 C39 H39B 109.4 . . ?
H40A C40 H40B 108.4 . . ?
C41 C40 H40A 110.1 . . ?
C41 C40 H40B 110.1 . . ?
O6 C40 H40A 110.1 . . ?
O6 C40 H40B 110.1 . . ?
O6 C40 C41 108.0(4) . . ?
C40 C41 H41A 110.2 . . ?
C40 C41 H41B 110.2 . . ?
H41A C41 H41B 108.5 . . ?
O7 C41 C40 107.6(4) . . ?
O7 C41 H41A 110.2 . . ?
O7 C41 H41B 110.2 . . ?
H42A C42 H42B 108.4 . . ?
C43 C42 H42A 110.0 . . ?
C43 C42 H42B 110.0 . . ?
O7 C42 H42A 110.0 . . ?
O7 C42 H42B 110.0 . . ?
O7 C42 C43 108.6(4) . . ?
C42 C43 H43A 109.8 . . ?
C42 C43 H43B 109.8 . . ?
H43A C43 H43B 108.2 . . ?
O8 C43 C42 109.5(4) . . ?
O8 C43 H43A 109.8 . . ?
O8 C43 H43B 109.8 . . ?
C45 C44 C49 120.3(5) . . ?
C45 C44 O8 123.6(4) . . ?
O8 C44 C49 116.1(4) . . ?
C44 C45 H45 119.9 . . ?
C44 C45 C46 120.2(5) . . ?
C46 C45 H45 119.9 . . ?
C45 C46 H46 120.3 . . ?
C47 C46 C45 119.4(5) . . ?
C47 C46 H46 120.3 . . ?
C46 C47 H47 119.5 . . ?
C46 C47 C48 120.9(5) . . ?
C48 C47 H47 119.5 . . ?
C47 C48 H48 119.8 . . ?
C47 C48 C49 120.4(5) . . ?
C49 C48 H48 119.8 . . ?
C48 C49 C44 118.8(5) . . ?
O1 C49 C44 117.4(4) . . ?
O1 C49 C48 123.7(4) . . ?
C11 N1 C12 115.8(3) . . ?
C11 N1 H1A 108.3 . . ?
C11 N1 H1B 108.3 . . ?
C12 N1 H1A 108.3 . . ?
C12 N1 H1B 108.3 . . ?
H1A N1 H1B 107.4 . . ?
N3 N2 C16 111.1(9) . . ?
N2 N3 C19 111.2(9) . . ?
C49 O1 C26 115.7(4) . . ?
C28 O2 C27 114.2(4) . . ?
C29 O3 C30 113.6(4) . . ?
C32 O4 C31 117.2(4) . . ?
C37 O5 C38 115.7(3) . . ?
C40 O6 C39 113.8(3) . . ?
C41 O7 C42 111.7(3) . . ?
C44 O8 C43 115.0(3) . . ?
H9A O9 H9B 106.2 . . ?
F1 P1 F2 91.8(2) . . ?
F1 P1 F3 178.1(2) . . ?
F1 P1 F4 88.8(2) . . ?
F1 P1 F5 91.6(2) . . ?
F1 P1 F6 88.45(19) . . ?
F2 P1 F4 179.4(2) . . ?
F2 P1 F6 89.91(16) . . ?
F3 P1 F2 88.9(2) . . ?
F3 P1 F4 90.5(2) . . ?
F3 P1 F6 89.8(2) . . ?
F4 P1 F6 89.81(16) . . ?
F5 P1 F2 90.62(17) . . ?
F5 P1 F3 90.2(2) . . ?
F5 P1 F4 89.66(17) . . ?
F5 P1 F6 179.5(2) . . ?
C1 Fe1 C4 68.3(2) . . ?
C1 Fe1 C5 40.53(19) . . ?
C1 Fe1 C7 162.1(2) . . ?
C1 Fe1 C8 125.8(2) . . ?
C1 Fe1 C9 108.7(2) . . ?
C2 Fe1 C1 40.8(2) . . ?
C2 Fe1 C3 40.9(2) . . ?
C2 Fe1 C4 68.5(2) . . ?
C2 Fe1 C5 68.0(2) . . ?
C2 Fe1 C6 120.0(2) . . ?
C2 Fe1 C7 155.5(2) . . ?
C2 Fe1 C8 161.7(2) . . ?
C2 Fe1 C9 124.4(2) . . ?
C2 Fe1 C10 106.14(19) . . ?
C3 Fe1 C1 68.7(2) . . ?
C3 Fe1 C4 40.75(18) . . ?
C3 Fe1 C5 67.9(2) . . ?
C3 Fe1 C7 120.0(2) . . ?
C3 Fe1 C8 156.7(2) . . ?
C3 Fe1 C9 160.25(19) . . ?
C4 Fe1 C5 40.02(18) . . ?
C4 Fe1 C7 107.2(2) . . ?
C4 Fe1 C8 122.4(2) . . ?
C4 Fe1 C9 158.17(18) . . ?
C5 Fe1 C9 123.75(19) . . ?
C6 Fe1 C1 156.4(2) . . ?
C6 Fe1 C3 105.5(2) . . ?
C6 Fe1 C4 123.1(2) . . ?
C6 Fe1 C5 160.3(2) . . ?
C6 Fe1 C7 40.73(18) . . ?
C6 Fe1 C8 68.43(19) . . ?
C6 Fe1 C9 68.60(18) . . ?
C6 Fe1 C10 41.20(17) . . ?
C7 Fe1 C5 125.1(2) . . ?
C7 Fe1 C8 40.77(18) . . ?
C7 Fe1 C9 68.53(19) . . ?
C8 Fe1 C5 109.9(2) . . ?
C8 Fe1 C9 40.45(17) . . ?
C10 Fe1 C1 121.3(2) . . ?
C10 Fe1 C3 122.45(19) . . ?
C10 Fe1 C4 159.63(18) . . ?
C10 Fe1 C5 158.02(19) . . ?
C10 Fe1 C7 69.07(18) . . ?
C10 Fe1 C8 68.65(18) . . ?
C10 Fe1 C9 40.83(16) . . ?
N3A N2A C16 94(3) . . ?
N2A N3A C19 93(3) . . ?

loop_
_geom_bond_atom_site_label_1
_geom_bond_atom_site_label_2
_geom_bond_distance
_geom_bond_site_symmetry_2
_geom_bond_publ_flag
C1 H1 1.0000 . ?
C1 C2 1.410(7) . ?
C1 C5 1.414(7) . ?
C1 Fe1 2.031(5) . ?
C2 H2 1.0000 . ?
C2 C3 1.413(7) . ?
C2 Fe1 2.018(5) . ?
C3 H3 1.0000 . ?
C3 C4 1.414(7) . ?
C3 Fe1 2.024(5) . ?
C4 H4 1.0000 . ?
C4 C5 1.399(7) . ?
C4 Fe1 2.036(5) . ?
C5 H5 1.0000 . ?
C5 Fe1 2.051(5) . ?
C6 H6 1.0000 . ?
C6 C7 1.413(6) . ?
C6 C10 1.423(6) . ?
C6 Fe1 2.021(5) . ?
C7 H7 1.0000 . ?
C7 C8 1.424(6) . ?
C7 Fe1 2.040(5) . ?
C8 H8 1.0000 . ?
C8 C9 1.417(6) . ?
C8 Fe1 2.047(5) . ?
C9 H9 1.0000 . ?
C9 C10 1.422(6) . ?
C9 Fe1 2.052(4) . ?
C10 C11 1.490(6) . ?
C10 Fe1 2.023(4) . ?
C11 H11A 0.9900 . ?
C11 H11B 0.9900 . ?
C11 N1 1.497(5) . ?
C12 H12A 0.9900 . ?
C12 H12B 0.9900 . ?
C12 C13 1.489(6) . ?
C12 N1 1.508(5) . ?
C13 C14 1.376(6) . ?
C13 C18 1.387(6) . ?
C14 H14 0.9500 . ?
C14 C15 1.387(7) . ?
C15 H15 0.9500 . ?
C15 C16 1.359(7) . ?
C16 C17 1.374(7) . ?
C16 N2 1.464(11) . ?
C16 N2A 1.57(3) . ?
C17 H17 0.9500 . ?
C17 C18 1.386(7) . ?
C18 H18 0.9500 . ?
C19 C20 1.374(7) . ?
C19 C24 1.379(8) . ?
C19 N3 1.430(12) . ?
C19 N3A 1.68(3) . ?
C20 H20 0.9500 . ?
C20 C21 1.392(7) . ?
C21 H21 0.9500 . ?
C21 C22 1.383(7) . ?
C22 C23 1.363(7) . ?
C22 C25 1.501(7) . ?
C23 H23 0.9500 . ?
C23 C24 1.355(7) . ?
C24 H24 0.9500 . ?
C25 H25A 0.9800 . ?
C25 H25B 0.9800 . ?
C25 H25C 0.9800 . ?
C26 H26A 0.9900 . ?
C26 H26B 0.9900 . ?
C26 C27 1.490(6) . ?
C26 O1 1.441(5) . ?
C27 H27A 0.9900 . ?
C27 H27B 0.9900 . ?
C27 O2 1.427(5) . ?
C28 H28A 0.9900 . ?
C28 H28B 0.9900 . ?
C28 C29 1.486(6) . ?
C28 O2 1.401(5) . ?
C29 H29A 0.9900 . ?
C29 H29B 0.9900 . ?
C29 O3 1.384(5) . ?
C30 H30A 0.9900 . ?
C30 H30B 0.9900 . ?
C30 C31 1.488(7) . ?
C30 O3 1.436(5) . ?
C31 H31A 0.9900 . ?
C31 H31B 0.9900 . ?
C31 O4 1.437(5) . ?
C32 C33 1.368(6) . ?
C32 C37 1.399(6) . ?
C32 O4 1.372(5) . ?
C33 H33 0.9500 . ?
C33 C34 1.391(7) . ?
C34 H34 0.9500 . ?
C34 C35 1.370(7) . ?
C35 H35 0.9500 . ?
C35 C36 1.381(6) . ?
C36 H36 0.9500 . ?
C36 C37 1.372(6) . ?
C37 O5 1.377(5) . ?
C38 H38A 0.9900 . ?
C38 H38B 0.9900 . ?
C38 C39 1.492(6) . ?
C38 O5 1.431(5) . ?
C39 H39A 0.9900 . ?
C39 H39B 0.9900 . ?
C39 O6 1.440(5) . ?
C40 H40A 0.9900 . ?
C40 H40B 0.9900 . ?
C40 C41 1.501(6) . ?
C40 O6 1.430(5) . ?
C41 H41A 0.9900 . ?
C41 H41B 0.9900 . ?
C41 O7 1.427(5) . ?
C42 H42A 0.9900 . ?
C42 H42B 0.9900 . ?
C42 C43 1.493(6) . ?
C42 O7 1.438(5) . ?
C43 H43A 0.9900 . ?
C43 H43B 0.9900 . ?
C43 O8 1.431(5) . ?
C44 C45 1.375(6) . ?
C44 C49 1.391(6) . ?
C44 O8 1.390(5) . ?
C45 H45 0.9500 . ?
C45 C46 1.395(7) . ?
C46 H46 0.9500 . ?
C46 C47 1.360(7) . ?
C47 H47 0.9500 . ?
C47 C48 1.379(7) . ?
C48 H48 0.9500 . ?
C48 C49 1.385(6) . ?
C49 O1 1.375(5) . ?
N1 H1A 0.9100 . ?
N1 H1B 0.9100 . ?
N2 N3 1.246(15) . ?
O9 H9A 0.9261 . ?
O9 H9B 0.8891 . ?
F1 P1 1.560(3) . ?
F2 P1 1.586(3) . ?
F3 P1 1.573(3) . ?
F4 P1 1.590(3) . ?
F5 P1 1.573(3) . ?
F6 P1 1.591(3) . ?
N2A N3A 1.22(6) . ?
